data_4024721
loop_
_publ_author_name
'Yunhui Lang'
'Fabio E. S. Souza'
'Xinshe Xu'
'Nicholas J. Taylor'
'Abdeljalil Assoud'
'Russell Rodrigo'

_publ_section_title
;
Pentacyclic Furanosteroids: The Synthesis of Potential Kinase Inhibitors
Related to Viridin and Wortmannolone
;
_journal_name_full 'Journal of Organic Chemistry'
_journal_page_first 5429
_journal_page_last 5439
_journal_paper_doi 10.1021/jo900922q
_journal_volume 74
_journal_year 2009
_chemical_formula_sum 'C22 H24 O5 Si'
_chemical_formula_weight 396.50
_chemical_name_systematic
; 
 ? 
;
_space_group_IT_number 9
_symmetry_cell_setting monoclinic
_symmetry_space_group_name_Hall 'C -2yc'
_symmetry_space_group_name_H-M 'C 1 c 1'
_atom_sites_solution_hydrogens geom
_atom_sites_solution_primary direct
_atom_sites_solution_secondary difmap
_audit_creation_method SHELXL-97
_cell_angle_alpha 90.00
_cell_angle_beta 122.394(2)
_cell_angle_gamma 90.00
_cell_formula_units_Z 4
_cell_length_a 17.0031(5)
_cell_length_b 10.8154(3)
_cell_length_c 12.0798(4)
_cell_measurement_temperature 180(2)
_cell_volume 1875.73(10)
_computing_cell_refinement SAINT
_computing_data_collection SMART
_computing_data_reduction SAINT
_computing_structure_refinement 'SHELXL-97 (Sheldrick, 1997)'
_computing_structure_solution 'SHELXS-97 (Sheldrick, 1990)'
_diffrn_ambient_temperature 180(2)
_diffrn_measured_fraction_theta_full 0.994
_diffrn_measured_fraction_theta_max 0.994
_diffrn_measurement_device_type 'Bruker APEX'
_diffrn_measurement_method Omega
_diffrn_radiation_monochromator graphite
_diffrn_radiation_source 'fine-focus sealed tube'
_diffrn_radiation_type MoK\a
_diffrn_radiation_wavelength 0.71073
_diffrn_reflns_av_R_equivalents 0.0241
_diffrn_reflns_av_sigmaI/netI 0.0322
_diffrn_reflns_limit_h_max 23
_diffrn_reflns_limit_h_min -23
_diffrn_reflns_limit_k_max 15
_diffrn_reflns_limit_k_min -15
_diffrn_reflns_limit_l_max 16
_diffrn_reflns_limit_l_min -16
_diffrn_reflns_number 7593
_diffrn_reflns_theta_full 30.00
_diffrn_reflns_theta_max 30.00
_diffrn_reflns_theta_min 2.36
_exptl_absorpt_coefficient_mu 0.158
_exptl_absorpt_correction_type none
_exptl_crystal_colour Colourless
_exptl_crystal_density_diffrn 1.404
_exptl_crystal_density_method 'not measured'
_exptl_crystal_description 'Needle plate fragment'
_exptl_crystal_F_000 840
_exptl_crystal_size_max 0.34
_exptl_crystal_size_mid 0.21
_exptl_crystal_size_min 0.09
_refine_diff_density_max 0.291
_refine_diff_density_min -0.287
_refine_diff_density_rms 0.055
_refine_ls_abs_structure_details 'Flack H D (1983), Acta Cryst. A39, 876-881'
_refine_ls_abs_structure_Flack 0.03(8)
_refine_ls_extinction_coef 0.0059(4)
_refine_ls_extinction_expression Fc^*^=kFc[1+0.001xFc^2^\l^3^/sin(2\q)]^-1/4^
_refine_ls_extinction_method SHELXL
_refine_ls_goodness_of_fit_ref 1.468
_refine_ls_hydrogen_treatment constr
_refine_ls_matrix_type full
_refine_ls_number_parameters 258
_refine_ls_number_reflns 5067
_refine_ls_number_restraints 2
_refine_ls_restrained_S_all 1.468
_refine_ls_R_factor_all 0.0356
_refine_ls_R_factor_gt 0.0346
_refine_ls_shift/su_max 0.000
_refine_ls_shift/su_mean 0.000
_refine_ls_structure_factor_coef Fsqd
_refine_ls_weighting_details 'calc w=1/[\s^2^(Fo^2^)+(0.0152P)^2^+0.2955P] where P=(Fo^2^+2Fc^2^)/3'
_refine_ls_weighting_scheme calc
_refine_ls_wR_factor_gt 0.0717
_refine_ls_wR_factor_ref 0.0720
_reflns_number_gt 4890
_reflns_number_total 5067
_reflns_threshold_expression >2sigma(I)
_cod_data_source_file jo900922q_si_005.cif
_cod_data_source_block jalil
_cod_depositor_comments
;
The following automatic conversions were performed:
'_exptl_absorpt_correction_type' value 'None' changed to 'none' according
to '/home/saulius/struct/CIF-dictionaries/cif_core.dic' dictionary named
'cif_core.dic' version 2.4.1 from 2010-06-29.

Automatic conversion script
Id: cif_fix_enum 1527 2010-12-29 10:47:43Z saulius 
;
_cod_original_sg_symbol_H-M Cc
_cod_database_code 4024721

loop_
_symmetry_equiv_pos_as_xyz
'x, y, z'
'x, -y, z+1/2'
'x+1/2, y+1/2, z'
'x+1/2, -y+1/2, z+1/2'

loop_
_atom_site_label
_atom_site_type_symbol
_atom_site_fract_x
_atom_site_fract_y
_atom_site_fract_z
_atom_site_U_iso_or_equiv
_atom_site_adp_type
_atom_site_occupancy
_atom_site_symmetry_multiplicity
_atom_site_calc_flag
_atom_site_refinement_flags
_atom_site_disorder_assembly
_atom_site_disorder_group
C1 C 0.05311(10) 0.73902(14) 0.34268(15) 0.0191(3) Uani 1 1 d . . .
H1 H 0.0936 0.6822 0.4173 0.023 Uiso 1 1 calc R . .
C2 C 0.07138(11) 0.70681(15) 0.23331(15) 0.0230(3) Uani 1 1 d . . .
H2 H 0.1362 0.7343 0.2645 0.028 Uiso 1 1 calc R . .
C3 C 0.00490(11) 0.77089(16) 0.09831(16) 0.0246(3) Uani 1 1 d . . .
H3 H 0.0332 0.8524 0.0999 0.030 Uiso 1 1 calc R . .
C3A C -0.08916(11) 0.79631(15) 0.07640(15) 0.0219(3) Uani 1 1 d . . .
C4 C -0.16307(11) 0.86252(16) -0.01801(16) 0.0253(3) Uani 1 1 d . . .
H4 H -0.1690 0.8908 -0.0966 0.030 Uiso 1 1 calc R . .
O5 O -0.22760(8) 0.88315(11) 0.01462(11) 0.0259(3) Uani 1 1 d . . .
C5A C -0.19171(11) 0.82795(15) 0.13464(15) 0.0219(3) Uani 1 1 d . . .
C6 C -0.22890(10) 0.84649(15) 0.21602(15) 0.0211(3) Uani 1 1 d . . .
C6A C -0.16779(10) 0.79377(14) 0.35082(15) 0.0188(3) Uani 1 1 d . . .
C6B C -0.19897(10) 0.79608(14) 0.43818(15) 0.0196(3) Uani 1 1 d . . .
C7 C -0.29362(11) 0.83415(16) 0.41172(16) 0.0239(3) Uani 1 1 d . . .
H7X H -0.3436 0.7819 0.3425 0.029 Uiso 1 1 calc R . .
H7Y H -0.3070 0.9218 0.3841 0.029 Uiso 1 1 calc R . .
C8 C -0.28548(11) 0.81473(18) 0.54361(17) 0.0286(4) Uani 1 1 d . . .
H8X H -0.2933 0.8942 0.5772 0.034 Uiso 1 1 calc R . .
H8Y H -0.3339 0.7565 0.5333 0.034 Uiso 1 1 calc R . .
C9 C -0.18966(12) 0.76249(16) 0.63657(17) 0.0254(3) Uani 1 1 d . . .
C9A C -0.14179(10) 0.75275(15) 0.56467(15) 0.0211(3) Uani 1 1 d . . .
C10 C -0.05363(11) 0.70482(15) 0.61015(15) 0.0230(3) Uani 1 1 d . . .
H10 H -0.0148 0.6778 0.6983 0.028 Uiso 1 1 calc R . .
C11 C -0.02402(10) 0.69755(15) 0.52414(15) 0.0221(3) Uani 1 1 d . . .
H11 H 0.0353 0.6628 0.5531 0.027 Uiso 1 1 calc R . .
C11A C -0.07966(10) 0.74052(14) 0.39462(15) 0.0188(3) Uani 1 1 d . . .
C11B C -0.04967(10) 0.70789(14) 0.29945(15) 0.0183(3) Uani 1 1 d . . .
C11C C -0.10978(10) 0.77356(14) 0.17355(15) 0.0193(3) Uani 1 1 d . . .
Si12 Si 0.09437(3) 0.90355(4) 0.40821(4) 0.02245(10) Uani 1 1 d . . .
C13 C 0.12607(14) 0.92063(18) 0.58126(17) 0.0323(4) Uani 1 1 d . . .
H13X H 0.1586 0.9993 0.6168 0.048 Uiso 1 1 calc R . .
H13Y H 0.1668 0.8523 0.6341 0.048 Uiso 1 1 calc R . .
H13Z H 0.0694 0.9193 0.5837 0.048 Uiso 1 1 calc R . .
C14 C 0.20217(12) 0.94024(18) 0.40887(18) 0.0311(4) Uani 1 1 d . . .
H14X H 0.2495 0.8769 0.4589 0.047 Uiso 1 1 calc R . .
H14Y H 0.2260 1.0213 0.4495 0.047 Uiso 1 1 calc R . .
H14Z H 0.1875 0.9417 0.3186 0.047 Uiso 1 1 calc R . .
C15 C 0.00458(13) 1.02431(16) 0.31091(19) 0.0345(4) Uani 1 1 d . . .
H15X H -0.0109 1.0231 0.2202 0.052 Uiso 1 1 calc R . .
H15Y H 0.0292 1.1059 0.3494 0.052 Uiso 1 1 calc R . .
H15Z H -0.0516 1.0073 0.3121 0.052 Uiso 1 1 calc R . .
O16 O 0.06894(9) 0.57599(11) 0.21900(12) 0.0345(3) Uani 1 1 d . . .
H16 H 0.0702 0.5649 0.1516 0.052 Uiso 1 1 d R . .
O17 O 0.00443(9) 0.69752(14) 0.00117(12) 0.0404(4) Uani 1 1 d . . .
H17 H -0.0355 0.7046 -0.0749 0.061 Uiso 1 1 d R . .
O18 O -0.30077(8) 0.90358(12) 0.18117(11) 0.0284(3) Uani 1 1 d . . .
O19 O -0.15793(9) 0.73471(13) 0.75074(12) 0.0359(3) Uani 1 1 d . . .
C20 C -0.07172(12) 0.56668(15) 0.27597(18) 0.0272(4) Uani 1 1 d . . .
H20X H -0.0702 0.5401 0.1996 0.041 Uiso 1 1 calc R . .
H20Y H -0.1337 0.5510 0.2601 0.041 Uiso 1 1 calc R . .
H20Z H -0.0251 0.5204 0.3535 0.041 Uiso 1 1 calc R . .

loop_
_atom_site_aniso_label
_atom_site_aniso_U_11
_atom_site_aniso_U_22
_atom_site_aniso_U_33
_atom_site_aniso_U_23
_atom_site_aniso_U_13
_atom_site_aniso_U_12
C1 0.0174(7) 0.0213(7) 0.0178(7) -0.0005(6) 0.0088(6) 0.0025(6)
C2 0.0209(7) 0.0275(8) 0.0211(8) -0.0017(6) 0.0117(7) 0.0030(6)
C3 0.0245(8) 0.0292(8) 0.0234(8) 0.0009(7) 0.0150(7) 0.0014(6)
C3A 0.0230(8) 0.0244(8) 0.0182(8) -0.0026(6) 0.0111(7) -0.0007(6)
C4 0.0273(8) 0.0315(9) 0.0200(8) 0.0011(7) 0.0145(7) 0.0030(7)
O5 0.0225(6) 0.0352(7) 0.0176(6) 0.0048(5) 0.0092(5) 0.0079(5)
C5A 0.0198(7) 0.0266(8) 0.0153(7) 0.0014(6) 0.0067(6) 0.0021(6)
C6 0.0196(7) 0.0208(7) 0.0211(8) 0.0000(6) 0.0097(6) 0.0001(6)
C6A 0.0179(7) 0.0185(7) 0.0173(7) -0.0007(6) 0.0076(6) -0.0005(5)
C6B 0.0186(7) 0.0182(7) 0.0219(8) -0.0030(6) 0.0108(6) -0.0022(6)
C7 0.0187(7) 0.0310(9) 0.0237(8) -0.0015(7) 0.0125(7) 0.0006(6)
C8 0.0250(8) 0.0373(10) 0.0276(9) -0.0014(7) 0.0168(8) 0.0011(7)
C9 0.0270(8) 0.0273(8) 0.0239(8) -0.0054(7) 0.0150(7) -0.0049(7)
C9A 0.0216(8) 0.0227(8) 0.0187(8) -0.0025(6) 0.0106(7) -0.0042(6)
C10 0.0204(7) 0.0262(8) 0.0183(8) 0.0024(6) 0.0077(7) -0.0019(6)
C11 0.0181(7) 0.0248(8) 0.0214(8) 0.0042(6) 0.0092(7) 0.0024(6)
C11A 0.0189(7) 0.0188(7) 0.0194(8) 0.0005(6) 0.0108(6) -0.0004(6)
C11B 0.0179(7) 0.0191(7) 0.0177(7) 0.0003(6) 0.0094(6) 0.0018(5)
C11C 0.0202(7) 0.0197(7) 0.0176(7) -0.0022(6) 0.0098(6) -0.0009(6)
Si12 0.0230(2) 0.0222(2) 0.0202(2) -0.00026(19) 0.01031(18) -0.00021(18)
C13 0.0423(11) 0.0289(9) 0.0251(9) -0.0057(7) 0.0176(8) -0.0009(8)
C14 0.0282(9) 0.0342(10) 0.0283(9) 0.0007(8) 0.0134(8) -0.0053(7)
C15 0.0339(10) 0.0230(8) 0.0360(10) -0.0003(8) 0.0117(8) 0.0034(7)
O16 0.0517(8) 0.0274(7) 0.0330(7) 0.0004(6) 0.0284(7) 0.0113(6)
O17 0.0350(7) 0.0656(10) 0.0210(6) -0.0029(6) 0.0152(6) 0.0165(7)
O18 0.0223(6) 0.0381(7) 0.0249(6) 0.0055(5) 0.0127(5) 0.0094(5)
O19 0.0369(7) 0.0507(9) 0.0228(6) 0.0011(6) 0.0178(6) 0.0017(6)
C20 0.0281(9) 0.0202(8) 0.0308(9) -0.0006(7) 0.0143(8) -0.0004(6)

loop_
_atom_type_symbol
_atom_type_description
_atom_type_scat_dispersion_real
_atom_type_scat_dispersion_imag
_atom_type_scat_source
C C 0.0033 0.0016 'International Tables Vol C Tables 4.2.6.8 and 6.1.1.4'
H H 0.0000 0.0000 'International Tables Vol C Tables 4.2.6.8 and 6.1.1.4'
O O 0.0106 0.0060 'International Tables Vol C Tables 4.2.6.8 and 6.1.1.4'
Si Si 0.0817 0.0704 'International Tables Vol C Tables 4.2.6.8 and 6.1.1.4'

loop_
_geom_angle_atom_site_label_1
_geom_angle_atom_site_label_2
_geom_angle_atom_site_label_3
_geom_angle
_geom_angle_site_symmetry_1
_geom_angle_site_symmetry_3
_geom_angle_publ_flag
C2 C1 C11B 111.36(12) . . ?
C2 C1 Si12 111.32(11) . . ?
C11B C1 Si12 115.58(10) . . ?
C2 C1 H1 105.9 . . ?
C11B C1 H1 105.9 . . ?
Si12 C1 H1 105.9 . . ?
O16 C2 C1 108.71(13) . . ?
O16 C2 C3 110.88(13) . . ?
C1 C2 C3 115.25(13) . . ?
O16 C2 H2 107.2 . . ?
C1 C2 H2 107.2 . . ?
C3 C2 H2 107.2 . . ?
O17 C3 C3A 115.17(14) . . ?
O17 C3 C2 107.26(13) . . ?
C3A C3 C2 111.85(13) . . ?
O17 C3 H3 107.4 . . ?
C3A C3 H3 107.4 . . ?
C2 C3 H3 107.4 . . ?
C4 C3A C11C 104.97(14) . . ?
C4 C3A C3 131.45(15) . . ?
C11C C3A C3 122.44(14) . . ?
C3A C4 O5 111.52(14) . . ?
C3A C4 H4 124.2 . . ?
O5 C4 H4 124.2 . . ?
C4 O5 C5A 105.20(12) . . ?
C11C C5A O5 110.54(14) . . ?
C11C C5A C6 125.05(15) . . ?
O5 C5A C6 123.48(14) . . ?
O18 C6 C5A 123.90(15) . . ?
O18 C6 C6A 123.28(14) . . ?
C5A C6 C6A 112.75(13) . . ?
C6B C6A C11A 118.26(13) . . ?
C6B C6A C6 119.09(13) . . ?
C11A C6A C6 122.66(13) . . ?
C9A C6B C6A 119.81(14) . . ?
C9A C6B C7 111.28(14) . . ?
C6A C6B C7 128.80(14) . . ?
C6B C7 C8 104.34(13) . . ?
C6B C7 H7X 110.9 . . ?
C8 C7 H7X 110.9 . . ?
C6B C7 H7Y 110.9 . . ?
C8 C7 H7Y 110.9 . . ?
H7X C7 H7Y 108.9 . . ?
C9 C8 C7 106.52(13) . . ?
C9 C8 H8X 110.4 . . ?
C7 C8 H8X 110.4 . . ?
C9 C8 H8Y 110.4 . . ?
C7 C8 H8Y 110.4 . . ?
H8X C8 H8Y 108.6 . . ?
O19 C9 C9A 126.72(16) . . ?
O19 C9 C8 125.56(15) . . ?
C9A C9 C8 107.72(14) . . ?
C6B C9A C10 122.29(15) . . ?
C6B C9A C9 110.06(14) . . ?
C10 C9A C9 127.62(15) . . ?
C11 C10 C9A 118.36(15) . . ?
C11 C10 H10 120.8 . . ?
C9A C10 H10 120.8 . . ?
C10 C11 C11A 121.39(14) . . ?
C10 C11 H11 119.3 . . ?
C11A C11 H11 119.3 . . ?
C11 C11A C6A 119.79(13) . . ?
C11 C11A C11B 117.69(13) . . ?
C6A C11A C11B 121.70(13) . . ?
C11C C11B C11A 109.68(12) . . ?
C11C C11B C20 108.40(13) . . ?
C11A C11B C20 102.60(12) . . ?
C11C C11B C1 105.75(12) . . ?
C11A C11B C1 117.46(13) . . ?
C20 C11B C1 112.73(12) . . ?
C5A C11C C3A 107.75(14) . . ?
C5A C11C C11B 125.76(14) . . ?
C3A C11C C11B 126.40(14) . . ?
C13 Si12 C15 106.46(9) . . ?
C13 Si12 C14 106.24(9) . . ?
C15 Si12 C14 108.82(9) . . ?
C13 Si12 C1 112.06(8) . . ?
C15 Si12 C1 113.15(8) . . ?
C14 Si12 C1 109.81(8) . . ?
Si12 C13 H13X 109.5 . . ?
Si12 C13 H13Y 109.5 . . ?
H13X C13 H13Y 109.5 . . ?
Si12 C13 H13Z 109.5 . . ?
H13X C13 H13Z 109.5 . . ?
H13Y C13 H13Z 109.5 . . ?
Si12 C14 H14X 109.5 . . ?
Si12 C14 H14Y 109.5 . . ?
H14X C14 H14Y 109.5 . . ?
Si12 C14 H14Z 109.5 . . ?
H14X C14 H14Z 109.5 . . ?
H14Y C14 H14Z 109.5 . . ?
Si12 C15 H15X 109.5 . . ?
Si12 C15 H15Y 109.5 . . ?
H15X C15 H15Y 109.5 . . ?
Si12 C15 H15Z 109.5 . . ?
H15X C15 H15Z 109.5 . . ?
H15Y C15 H15Z 109.5 . . ?
C2 O16 H16 104.3 . . ?
C3 O17 H17 121.4 . . ?
C11B C20 H20X 109.5 . . ?
C11B C20 H20Y 109.5 . . ?
H20X C20 H20Y 109.5 . . ?
C11B C20 H20Z 109.5 . . ?
H20X C20 H20Z 109.5 . . ?
H20Y C20 H20Z 109.5 . . ?

loop_
_geom_bond_atom_site_label_1
_geom_bond_atom_site_label_2
_geom_bond_distance
_geom_bond_site_symmetry_2
_geom_bond_publ_flag
C1 C2 1.550(2) . ?
C1 C11B 1.569(2) . ?
C1 Si12 1.9210(16) . ?
C1 H1 1.0000 . ?
C2 O16 1.423(2) . ?
C2 C3 1.563(2) . ?
C2 H2 1.0000 . ?
C3 O17 1.413(2) . ?
C3 C3A 1.500(2) . ?
C3 H3 1.0000 . ?
C3A C4 1.363(2) . ?
C3A C11C 1.415(2) . ?
C4 O5 1.3683(19) . ?
C4 H4 0.9500 . ?
O5 C5A 1.3722(19) . ?
C5A C11C 1.344(2) . ?
C5A C6 1.440(2) . ?
C6 O18 1.2251(18) . ?
C6 C6A 1.498(2) . ?
C6A C6B 1.412(2) . ?
C6A C11A 1.417(2) . ?
C6B C9A 1.381(2) . ?
C6B C7 1.520(2) . ?
C7 C8 1.538(2) . ?
C7 H7X 0.9900 . ?
C7 H7Y 0.9900 . ?
C8 C9 1.508(2) . ?
C8 H8X 0.9900 . ?
C8 H8Y 0.9900 . ?
C9 O19 1.219(2) . ?
C9 C9A 1.478(2) . ?
C9A C10 1.391(2) . ?
C10 C11 1.378(2) . ?
C10 H10 0.9500 . ?
C11 C11A 1.405(2) . ?
C11 H11 0.9500 . ?
C11A C11B 1.528(2) . ?
C11B C11C 1.482(2) . ?
C11B C20 1.562(2) . ?
Si12 C13 1.8675(18) . ?
Si12 C15 1.8696(18) . ?
Si12 C14 1.8713(18) . ?
C13 H13X 0.9800 . ?
C13 H13Y 0.9800 . ?
C13 H13Z 0.9800 . ?
C14 H14X 0.9800 . ?
C14 H14Y 0.9800 . ?
C14 H14Z 0.9800 . ?
C15 H15X 0.9800 . ?
C15 H15Y 0.9800 . ?
C15 H15Z 0.9800 . ?
O16 H16 0.8348 . ?
O17 H17 0.8018 . ?
C20 H20X 0.9800 . ?
C20 H20Y 0.9800 . ?
C20 H20Z 0.9800 . ?
